data_1517298
loop_
_publ_author_name
'He, Chun-Ting'
'Liao, Pei-Qin'
'Zhou, Dong-Dong'
'Wang, Bao-Ying'
'Zhang, Wei-Xiong'
'Zhang, Jie-Peng'
'Chen, Xiao-Ming'

_publ_section_title
;
 Visualizing the distinctly different crystal-to-crystal structural
 dynamism and sorption behavior of interpenetration-direction isomeric
 coordination networks
;
_journal_issue 12
_journal_name_full 'Chem. Sci.'
_journal_page_first 4755
_journal_paper_doi 10.1039/C4SC01505C
_journal_volume 5
_journal_year 2014
_chemical_formula_sum 'C24 H22 N4 O4 Zn'
_chemical_formula_weight 495.83
_chemical_name_systematic
; 
 ? 
;
_space_group_IT_number 142
_symmetry_cell_setting tetragonal
_symmetry_space_group_name_Hall '-I 4bd 2c'
_symmetry_space_group_name_H-M 'I 41/a c d :2'
_atom_sites_solution_hydrogens geom
_atom_sites_solution_primary direct
_atom_sites_solution_secondary difmap
_audit_creation_method SHELXL-97
_cell_angle_alpha 90.00
_cell_angle_beta 90.00
_cell_angle_gamma 90.00
_cell_formula_units_Z 16
_cell_length_a 15.2355(8)
_cell_length_b 15.2355(8)
_cell_length_c 39.1054(19)
_cell_measurement_temperature 123(2)
_cell_volume 9077.2(8)
_computing_structure_refinement 'SHELXL-97 (Sheldrick, 1997)'
_computing_structure_solution 'SHELXS-97 (Sheldrick, 1990)'
_diffrn_ambient_temperature 123(2)
_diffrn_measured_fraction_theta_full 0.999
_diffrn_measured_fraction_theta_max 0.999
_diffrn_measurement_device_type CCD
_diffrn_measurement_method '/w can'
_diffrn_radiation_monochromator graphite
_diffrn_radiation_source 'fine-focus sealed tube'
_diffrn_radiation_type MoK\a
_diffrn_radiation_wavelength 0.71073
_diffrn_reflns_av_R_equivalents 0.0373
_diffrn_reflns_av_sigmaI/netI 0.0221
_diffrn_reflns_limit_h_max 18
_diffrn_reflns_limit_h_min -18
_diffrn_reflns_limit_k_max 18
_diffrn_reflns_limit_k_min -19
_diffrn_reflns_limit_l_max 39
_diffrn_reflns_limit_l_min -49
_diffrn_reflns_number 21550
_diffrn_reflns_theta_full 26.50
_diffrn_reflns_theta_max 26.50
_diffrn_reflns_theta_min 2.08
_exptl_absorpt_coefficient_mu 1.121
_exptl_absorpt_correction_T_max 0.8962
_exptl_absorpt_correction_T_min 0.8069
_exptl_absorpt_correction_type multi-scan
_exptl_absorpt_process_details SADABS
_exptl_crystal_colour colorless
_exptl_crystal_density_diffrn 1.451
_exptl_crystal_density_method 'not measured'
_exptl_crystal_description block
_exptl_crystal_F_000 4096
_exptl_crystal_size_max 0.20
_exptl_crystal_size_mid 0.20
_exptl_crystal_size_min 0.10
_refine_diff_density_max 0.812
_refine_diff_density_min -0.251
_refine_diff_density_rms 0.076
_refine_ls_extinction_method none
_refine_ls_goodness_of_fit_ref 1.010
_refine_ls_hydrogen_treatment mixed
_refine_ls_matrix_type full
_refine_ls_number_parameters 152
_refine_ls_number_reflns 2352
_refine_ls_number_restraints 0
_refine_ls_restrained_S_all 1.010
_refine_ls_R_factor_all 0.0486
_refine_ls_R_factor_gt 0.0382
_refine_ls_shift/su_max 0.000
_refine_ls_shift/su_mean 0.000
_refine_ls_structure_factor_coef Fsqd
_refine_ls_weighting_details 'calc w=1/[\s^2^(Fo^2^)+(0.0693P)^2^+10.5690P] where P=(Fo^2^+2Fc^2^)/3'
_refine_ls_weighting_scheme calc
_refine_ls_wR_factor_gt 0.1055
_refine_ls_wR_factor_ref 0.1135
_reflns_number_gt 1881
_reflns_number_total 2352
_reflns_threshold_expression >2sigma(I)
_cod_data_source_file c4sc01505c2.cif
_cod_data_source_block 3
_cod_depositor_comments 'Adding full bibliography for 1517296--1517298.cif.'
_cod_original_sg_symbol_H-M I4(1)/acd
_cod_database_code 1517298

loop_
_symmetry_equiv_pos_as_xyz
'x, y, z'
'-x+1/2, -y, z+1/2'
'-y+1/4, x+3/4, z+1/4'
'y+1/4, -x+1/4, z+3/4'
'-x+1/2, y, -z'
'x, -y, -z+1/2'
'y+1/4, x+3/4, -z+3/4'
'-y+1/4, -x+1/4, -z+1/4'
'x+1/2, y+1/2, z+1/2'
'-x+1, -y+1/2, z+1'
'-y+3/4, x+5/4, z+3/4'
'y+3/4, -x+3/4, z+5/4'
'-x+1, y+1/2, -z+1/2'
'x+1/2, -y+1/2, -z+1'
'y+3/4, x+5/4, -z+5/4'
'-y+3/4, -x+3/4, -z+3/4'
'-x, -y, -z'
'x-1/2, y, -z-1/2'
'y-1/4, -x-3/4, -z-1/4'
'-y-1/4, x-1/4, -z-3/4'
'x-1/2, -y, z'
'-x, y, z-1/2'
'-y-1/4, -x-3/4, z-3/4'
'y-1/4, x-1/4, z-1/4'
'-x+1/2, -y+1/2, -z+1/2'
'x, y+1/2, -z'
'y+1/4, -x-1/4, -z+1/4'
'-y+1/4, x+1/4, -z-1/4'
'x, -y+1/2, z+1/2'
'-x+1/2, y+1/2, z'
'-y+1/4, -x-1/4, z-1/4'
'y+1/4, x+1/4, z+1/4'

loop_
_atom_site_label
_atom_site_type_symbol
_atom_site_fract_x
_atom_site_fract_y
_atom_site_fract_z
_atom_site_U_iso_or_equiv
_atom_site_adp_type
_atom_site_occupancy
_atom_site_symmetry_multiplicity
_atom_site_calc_flag
_atom_site_refinement_flags
Zn1 Zn 0.5000 0.2500 0.217422(8) 0.01921(15) Uani 1 2 d S
O1 O 0.28886(11) 0.29301(12) 0.20191(4) 0.0363(4) Uani 1 1 d .
O2 O 0.40711(10) 0.21631(10) 0.18604(4) 0.0286(4) Uani 1 1 d .
N1 N 0.09343(12) 0.20788(11) 0.00045(4) 0.0246(4) Uani 1 1 d .
N2 N 0.11475(12) 0.12175(11) 0.00405(4) 0.0226(4) Uani 1 1 d .
H2B H 0.0944 0.0851 -0.0117 0.027 Uiso 1 1 d R
C1 C 0.33110(14) 0.24846(14) 0.18107(5) 0.0236(5) Uani 1 1 d .
C2 C 0.28989(15) 0.23077(15) 0.14680(5) 0.0244(5) Uani 1 1 d .
C3 C 0.33132(16) 0.17922(17) 0.12253(5) 0.0314(6) Uani 1 1 d .
H3A H 0.3861 0.1525 0.1277 0.038 Uiso 1 1 calc R
C4 C 0.29280(16) 0.16638(17) 0.09057(5) 0.0324(5) Uani 1 1 d .
H4A H 0.3220 0.1313 0.0740 0.039 Uiso 1 1 calc R
C5 C 0.21255(15) 0.20396(14) 0.08260(5) 0.0252(5) Uani 1 1 d .
C6 C 0.17151(17) 0.25474(17) 0.10714(6) 0.0370(6) Uani 1 1 d .
H6A H 0.1163 0.2807 0.1022 0.044 Uiso 1 1 calc R
C7 C 0.20974(18) 0.26836(18) 0.13882(7) 0.0393(6) Uani 1 1 d .
H7A H 0.1807 0.3039 0.1553 0.047 Uiso 1 1 calc R
C8 C 0.16974(15) 0.18819(14) 0.04905(5) 0.0250(5) Uani 1 1 d .
C9 C 0.12660(17) 0.24882(14) 0.02800(5) 0.0280(5) Uani 1 1 d .
C10 C 0.16080(15) 0.10723(15) 0.03304(5) 0.0231(5) Uani 1 1 d .
C11 C 0.1142(2) 0.34578(17) 0.03215(7) 0.0498(8) Uani 1 1 d .
H11A H 0.1161 0.3741 0.0097 0.075 Uiso 1 1 calc R
H11B H 0.1611 0.3695 0.0466 0.075 Uiso 1 1 calc R
H11C H 0.0572 0.3572 0.0429 0.075 Uiso 1 1 calc R
C12 C 0.19131(16) 0.01929(15) 0.04287(5) 0.0292(5) Uani 1 1 d .
H12A H 0.1555 -0.0252 0.0313 0.044 Uiso 1 1 calc R
H12B H 0.1859 0.0122 0.0677 0.044 Uiso 1 1 calc R
H12C H 0.2529 0.0122 0.0361 0.044 Uiso 1 1 calc R

loop_
_atom_site_aniso_label
_atom_site_aniso_U_11
_atom_site_aniso_U_22
_atom_site_aniso_U_33
_atom_site_aniso_U_23
_atom_site_aniso_U_13
_atom_site_aniso_U_12
Zn1 0.0188(2) 0.0268(2) 0.0120(2) 0.000 0.000 0.00101(13)
O1 0.0290(9) 0.0557(11) 0.0241(8) -0.0158(8) -0.0061(7) 0.0041(8)
O2 0.0269(8) 0.0359(9) 0.0230(8) -0.0053(7) -0.0075(6) 0.0029(7)
N1 0.0342(10) 0.0208(9) 0.0188(8) -0.0009(7) -0.0056(8) 0.0006(8)
N2 0.0302(9) 0.0210(9) 0.0167(9) -0.0020(7) -0.0041(7) 0.0015(7)
C1 0.0242(11) 0.0267(11) 0.0200(10) -0.0001(8) -0.0019(9) -0.0046(9)
C2 0.0259(11) 0.0304(12) 0.0168(10) -0.0012(8) -0.0032(8) -0.0026(9)
C3 0.0253(12) 0.0440(15) 0.0250(12) -0.0063(10) -0.0063(9) 0.0059(10)
C4 0.0302(12) 0.0466(14) 0.0205(11) -0.0095(10) -0.0017(9) 0.0045(10)
C5 0.0298(12) 0.0261(11) 0.0195(10) -0.0005(8) -0.0065(9) -0.0034(9)
C6 0.0366(14) 0.0455(15) 0.0288(13) -0.0131(11) -0.0154(11) 0.0150(11)
C7 0.0396(15) 0.0519(16) 0.0264(12) -0.0191(11) -0.0097(11) 0.0168(12)
C8 0.0294(12) 0.0271(11) 0.0183(10) -0.0008(8) -0.0042(8) -0.0001(9)
C9 0.0396(14) 0.0236(12) 0.0206(11) -0.0009(8) -0.0075(9) -0.0021(9)
C10 0.0221(11) 0.0311(12) 0.0161(10) -0.0035(8) -0.0010(8) -0.0017(9)
C11 0.089(2) 0.0240(13) 0.0361(15) -0.0018(10) -0.0294(14) -0.0003(14)
C12 0.0328(13) 0.0352(13) 0.0197(10) 0.0026(9) -0.0058(9) -0.0009(10)

loop_
_atom_type_symbol
_atom_type_description
_atom_type_scat_dispersion_real
_atom_type_scat_dispersion_imag
_atom_type_scat_source
C C 0.0033 0.0016 'International Tables Vol C Tables 4.2.6.8 and 6.1.1.4'
H H 0.0000 0.0000 'International Tables Vol C Tables 4.2.6.8 and 6.1.1.4'
N N 0.0061 0.0033 'International Tables Vol C Tables 4.2.6.8 and 6.1.1.4'
O O 0.0106 0.0060 'International Tables Vol C Tables 4.2.6.8 and 6.1.1.4'
Zn Zn 0.2839 1.4301 'International Tables Vol C Tables 4.2.6.8 and 6.1.1.4'

loop_
_geom_angle_atom_site_label_1
_geom_angle_atom_site_label_2
_geom_angle_atom_site_label_3
_geom_angle
_geom_angle_site_symmetry_1
_geom_angle_site_symmetry_3
O2 Zn1 O2 101.62(9) 10_554 .
O2 Zn1 N1 110.95(6) 10_554 23_666
O2 Zn1 N1 116.61(7) . 23_666
O2 Zn1 N1 116.61(7) 10_554 32
O2 Zn1 N1 110.96(6) . 32
N1 Zn1 N1 100.81(10) 23_666 32
C1 O2 Zn1 131.14(14) . .
C9 N1 N2 105.98(17) . .
C9 N1 Zn1 128.93(15) . 31_565
N2 N1 Zn1 122.66(13) . 31_565
C10 N2 N1 111.65(17) . .
C10 N2 H2B 131.4 . .
N1 N2 H2B 116.9 . .
O1 C1 O2 125.6(2) . .
O1 C1 C2 117.82(19) . .
O2 C1 C2 116.55(19) . .
C3 C2 C7 118.8(2) . .
C3 C2 C1 121.5(2) . .
C7 C2 C1 119.7(2) . .
C2 C3 C4 120.1(2) . .
C2 C3 H3A 119.9 . .
C4 C3 H3A 119.9 . .
C5 C4 C3 121.0(2) . .
C5 C4 H4A 119.5 . .
C3 C4 H4A 119.5 . .
C6 C5 C4 118.3(2) . .
C6 C5 C8 120.4(2) . .
C4 C5 C8 121.3(2) . .
C5 C6 C7 121.0(2) . .
C5 C6 H6A 119.5 . .
C7 C6 H6A 119.5 . .
C6 C7 C2 120.7(2) . .
C6 C7 H7A 119.6 . .
C2 C7 H7A 119.6 . .
C10 C8 C9 105.94(18) . .
C10 C8 C5 125.77(19) . .
C9 C8 C5 128.21(19) . .
N1 C9 C8 109.97(19) . .
N1 C9 C11 119.8(2) . .
C8 C9 C11 130.2(2) . .
N2 C10 C8 106.5(2) . .
N2 C10 C12 122.20(19) . .
C8 C10 C12 131.34(19) . .
C9 C11 H11A 109.5 . .
C9 C11 H11B 109.5 . .
H11A C11 H11B 109.5 . .
C9 C11 H11C 109.5 . .
H11A C11 H11C 109.5 . .
H11B C11 H11C 109.5 . .
C10 C12 H12A 109.5 . .
C10 C12 H12B 109.5 . .
H12A C12 H12B 109.5 . .
C10 C12 H12C 109.5 . .
H12A C12 H12C 109.5 . .
H12B C12 H12C 109.5 . .

loop_
_geom_bond_atom_site_label_1
_geom_bond_atom_site_label_2
_geom_bond_distance
_geom_bond_site_symmetry_2
Zn1 O2 1.9424(14) 10_554
Zn1 O2 1.9424(14) .
Zn1 N1 2.0263(17) 23_666
Zn1 N1 2.0263(17) 32
O1 C1 1.241(3) .
O2 C1 1.272(3) .
N1 C9 1.344(3) .
N1 N2 1.359(2) .
N1 Zn1 2.0263(17) 31_565
N2 C10 1.352(3) .
N2 H2B 0.8871 .
C1 C2 1.504(3) .
C2 C3 1.384(3) .
C2 C7 1.384(3) .
C3 C4 1.395(3) .
C3 H3A 0.9500 .
C4 C5 1.386(3) .
C4 H4A 0.9500 .
C5 C6 1.382(3) .
C5 C8 1.485(3) .
C6 C7 1.385(3) .
C6 H6A 0.9500 .
C7 H7A 0.9500 .
C8 C10 1.390(3) .
C8 C9 1.401(3) .
C9 C11 1.498(3) .
C10 C12 1.469(3) .
C11 H11A 0.9800 .
C11 H11B 0.9800 .
C11 H11C 0.9800 .
C12 H12A 0.9800 .
C12 H12B 0.9800 .
C12 H12C 0.9800 .
